data_1558960
loop_
_publ_author_name
'Zhang, Jie'
'Tang, Cen'
'Xie, Zuowei'

_publ_section_title
;
 Magnesium-Mediated sp3 C-H Activation in Cascade Cyclization of
 1-Arylethynyl-2-Alkyl-o-Carboranes: Efficient Synthesis of
 Carborane-Fused Cyclopentanes
;
_journal_name_full 'Chemical Science'
_journal_paper_doi 10.1039/D0SC04465B
_journal_year 2020
_chemical_formula_sum 'C14 H26 B10'
_chemical_formula_weight 302.45
_space_group_crystal_system monoclinic
_space_group_IT_number 14
_space_group_name_Hall '-P 2yn'
_space_group_name_H-M_alt 'P 1 21/n 1'
_atom_sites_solution_hydrogens geom
_audit_creation_method SHELXL-2014/6
_audit_update_record
;
2020-04-20 deposited with the CCDC.	2020-09-02 downloaded from the CCDC.
;
_cell_angle_alpha 90
_cell_angle_beta 96.9612(15)
_cell_angle_gamma 90
_cell_formula_units_Z 4
_cell_length_a 9.7246(5)
_cell_length_b 9.0634(4)
_cell_length_c 21.3352(10)
_cell_measurement_reflns_used 168
_cell_measurement_temperature 296(2)
_cell_measurement_theta_max 15
_cell_measurement_theta_min 15
_cell_volume 1866.58(15)
_computing_cell_refinement 'BRUKER D8VENTURE DIFFRACTOMETER'
_computing_data_collection 'BRUKER D8VENTURE DIFFRACTOMETER'
_computing_data_reduction 'BRUKER D8VENTURE DIFFRACTOMETER'
_computing_molecular_graphics 'BRUKER SHELXTL'
_computing_publication_material 'BRUKER SHELXTL'
_computing_structure_refinement 'SHELXL-2014/6 (Sheldrick, 2014)'
_diffrn_ambient_temperature 296(2)
_diffrn_measured_fraction_theta_full 0.996
_diffrn_measured_fraction_theta_max 0.996
_diffrn_measurement_device_type 'BRUKER D8VENTURE DIFFRACTOMETER'
_diffrn_measurement_method 'PHI & OMEGA SCAN'
_diffrn_radiation_type MoK\a
_diffrn_radiation_wavelength 0.71073
_diffrn_reflns_av_R_equivalents 0.0394
_diffrn_reflns_av_unetI/netI 0.0258
_diffrn_reflns_Laue_measured_fraction_full 0.996
_diffrn_reflns_Laue_measured_fraction_max 0.996
_diffrn_reflns_limit_h_max 11
_diffrn_reflns_limit_h_min -11
_diffrn_reflns_limit_k_max 10
_diffrn_reflns_limit_k_min -10
_diffrn_reflns_limit_l_max 25
_diffrn_reflns_limit_l_min -25
_diffrn_reflns_number 21874
_diffrn_reflns_point_group_measured_fraction_full 0.996
_diffrn_reflns_point_group_measured_fraction_max 0.996
_diffrn_reflns_theta_full 25.242
_diffrn_reflns_theta_max 25.250
_diffrn_reflns_theta_min 2.423
_exptl_absorpt_coefficient_mu 0.052
_exptl_absorpt_correction_T_max 0.7456
_exptl_absorpt_correction_T_min 0.6364
_exptl_absorpt_correction_type multi-scan
_exptl_crystal_colour colourless
_exptl_crystal_density_diffrn 1.076
_exptl_crystal_description block
_exptl_crystal_F_000 640
_exptl_crystal_size_max 0.500
_exptl_crystal_size_mid 0.400
_exptl_crystal_size_min 0.300
_refine_diff_density_max 0.237
_refine_diff_density_min -0.293
_refine_diff_density_rms 0.084
_refine_ls_extinction_method none
_refine_ls_goodness_of_fit_ref 1.107
_refine_ls_hydrogen_treatment constr
_refine_ls_matrix_type full
_refine_ls_number_parameters 217
_refine_ls_number_reflns 3366
_refine_ls_number_restraints 0
_refine_ls_restrained_S_all 1.107
_refine_ls_R_factor_all 0.0777
_refine_ls_R_factor_gt 0.0624
_refine_ls_shift/su_max 0.002
_refine_ls_shift/su_mean 0.000
_refine_ls_structure_factor_coef Fsqd
_refine_ls_weighting_details 'w=1/[\s^2^(Fo^2^)+(0.1125P)^2^+0.5081P] where P=(Fo^2^+2Fc^2^)/3'
_refine_ls_weighting_scheme calc
_refine_ls_wR_factor_gt 0.1804
_refine_ls_wR_factor_ref 0.1982
_reflns_Friedel_coverage 0.000
_reflns_number_gt 2714
_reflns_number_total 3366
_reflns_threshold_expression 'I > 2\s(I)'
_cod_data_source_file d0sc04465b2.cif
_cod_data_source_block 2p
_cod_original_sg_symbol_H-M 'P 21/n'
_cod_database_code 1558960
_shelx_space_group_comment
;
The symmetry employed for this shelxl refinement is uniquely defined
by the following loop, which should always be used as a source of
symmetry information in preference to the above space-group names.
They are only intended as comments.
;
_shelx_estimated_absorpt_t_min 0.974
_shelx_estimated_absorpt_t_max 0.985
_shelxl_version_number 2014/6

loop_
_space_group_symop_operation_xyz
'x, y, z'
'-x+1/2, y+1/2, -z+1/2'
'-x, -y, -z'
'x-1/2, -y-1/2, z-1/2'

loop_
_atom_site_label
_atom_site_type_symbol
_atom_site_fract_x
_atom_site_fract_y
_atom_site_fract_z
_atom_site_U_iso_or_equiv
_atom_site_adp_type
_atom_site_occupancy
_atom_site_site_symmetry_order
_atom_site_calc_flag
_atom_site_refinement_flags_posn
_atom_site_refinement_flags_adp
_atom_site_refinement_flags_occupancy
_atom_site_disorder_assembly
_atom_site_disorder_group
C1 C 0.6975(2) 0.1766(2) 0.08155(10) 0.0474(5) Uani 1 1 d . . . . .
C2 C 0.64083(18) 0.1172(2) 0.14612(8) 0.0368(4) Uani 1 1 d . . . . .
C11 C 0.5911(2) 0.2835(2) 0.05037(10) 0.0501(5) Uani 1 1 d . . . . .
H11A H 0.5708 0.2618 0.0057 0.060 Uiso 1 1 calc R U . . .
H11B H 0.6252 0.3840 0.0551 0.060 Uiso 1 1 calc R U . . .
C12 C 0.46016(19) 0.2642(2) 0.08380(8) 0.0397(5) Uani 1 1 d . . . . .
H12A H 0.4002 0.1930 0.0590 0.048 Uiso 1 1 calc R U . . .
C13 C 0.3777(2) 0.4043(2) 0.08733(8) 0.0405(5) Uani 1 1 d . . . . .
C14 C 0.4356(2) 0.5301(2) 0.11623(10) 0.0515(5) Uani 1 1 d . . . . .
H14A H 0.5285 0.5295 0.1328 0.062 Uiso 1 1 calc R U . . .
C15 C 0.3590(3) 0.6550(2) 0.12092(12) 0.0639(6) Uani 1 1 d . . . . .
H15A H 0.4006 0.7384 0.1403 0.077 Uiso 1 1 calc R U . . .
C16 C 0.2231(3) 0.6590(3) 0.09759(13) 0.0714(7) Uani 1 1 d . . . . .
H16A H 0.1714 0.7441 0.1015 0.086 Uiso 1 1 calc R U . . .
C17 C 0.1623(3) 0.5370(3) 0.06822(13) 0.0716(7) Uani 1 1 d . . . . .
H17A H 0.0693 0.5397 0.0517 0.086 Uiso 1 1 calc R U . . .
C18 C 0.2392(2) 0.4090(3) 0.06306(10) 0.0559(6) Uani 1 1 d . . . . .
H18A H 0.1973 0.3263 0.0432 0.067 Uiso 1 1 calc R U . . .
C19 C 0.50205(18) 0.19444(19) 0.15033(8) 0.0362(4) Uani 1 1 d . . . . .
H19A H 0.5178 0.2747 0.1811 0.043 Uiso 1 1 calc R U . . .
C20 C 0.38761(19) 0.0960(2) 0.16996(9) 0.0432(5) Uani 1 1 d . . . . .
H20A H 0.2998 0.1465 0.1597 0.052 Uiso 1 1 calc R U . . .
H20B H 0.3842 0.0067 0.1448 0.052 Uiso 1 1 calc R U . . .
C21 C 0.4014(2) 0.0521(2) 0.23930(10) 0.0514(5) Uani 1 1 d . . . . .
H21A H 0.4904 0.0049 0.2506 0.062 Uiso 1 1 calc R U . . .
H21B H 0.3988 0.1402 0.2649 0.062 Uiso 1 1 calc R U . . .
C22 C 0.2886(3) -0.0510(3) 0.25373(12) 0.0633(6) Uani 1 1 d . . . . .
H22A H 0.3015 -0.0755 0.2978 0.095 Uiso 1 1 calc R U . . .
H22B H 0.2002 -0.0040 0.2435 0.095 Uiso 1 1 calc R U . . .
H22C H 0.2919 -0.1393 0.2291 0.095 Uiso 1 1 calc R U . . .
B3 B 0.6390(3) -0.0019(3) 0.08366(11) 0.0484(6) Uani 1 1 d . . . . .
H3 H 0.5443 -0.0438 0.0559 0.058 Uiso 1 1 calc R U . . .
B4 B 0.7883(3) 0.0435(3) 0.04776(14) 0.0673(8) Uani 1 1 d . . . . .
H4 H 0.7914 0.0303 -0.0033 0.081 Uiso 1 1 calc R U . . .
B5 B 0.8724(3) 0.1926(4) 0.09031(16) 0.0697(8) Uani 1 1 d . . . . .
H5 H 0.9293 0.2759 0.0662 0.084 Uiso 1 1 calc R U . . .
B6 B 0.7769(2) 0.2395(3) 0.15308(13) 0.0529(6) Uani 1 1 d . . . . .
H6 H 0.7719 0.3535 0.1703 0.063 Uiso 1 1 calc R U . . .
B7 B 0.6902(3) -0.0619(3) 0.16179(11) 0.0476(6) Uani 1 1 d . . . . .
H7 H 0.6296 -0.1436 0.1849 0.057 Uiso 1 1 calc R U . . .
B8 B 0.7890(3) -0.1100(3) 0.09999(14) 0.0644(7) Uani 1 1 d . . . . .
H8 H 0.7940 -0.2241 0.0829 0.077 Uiso 1 1 calc R U . . .
B9 B 0.9351(3) 0.0113(4) 0.10518(17) 0.0778(9) Uani 1 1 d . . . . .
H9 H 1.0355 -0.0243 0.0916 0.093 Uiso 1 1 calc R U . . .
B10 B 0.9260(3) 0.1322(4) 0.16927(17) 0.0714(8) Uani 1 1 d . . . . .
H10 H 1.0199 0.1754 0.1972 0.086 Uiso 1 1 calc R U . . .
B11 B 0.7742(2) 0.0877(3) 0.20451(12) 0.0508(6) Uani 1 1 d . . . . .
H11 H 0.7670 0.1023 0.2552 0.061 Uiso 1 1 calc R U . . .
B12 B 0.8736(3) -0.0539(3) 0.17481(15) 0.0639(7) Uani 1 1 d . . . . .
H12 H 0.9339 -0.1323 0.2065 0.077 Uiso 1 1 calc R U . . .

loop_
_atom_site_aniso_label
_atom_site_aniso_U_11
_atom_site_aniso_U_22
_atom_site_aniso_U_33
_atom_site_aniso_U_23
_atom_site_aniso_U_13
_atom_site_aniso_U_12
C1 0.0495(11) 0.0494(12) 0.0462(11) 0.0103(9) 0.0168(9) 0.0097(9)
C2 0.0406(10) 0.0337(9) 0.0355(9) 0.0022(7) 0.0024(7) -0.0001(7)
C11 0.0581(12) 0.0497(12) 0.0450(11) 0.0127(9) 0.0167(9) 0.0140(10)
C12 0.0459(10) 0.0377(10) 0.0353(9) 0.0015(8) 0.0038(8) 0.0042(8)
C13 0.0488(10) 0.0373(10) 0.0363(9) 0.0062(8) 0.0092(8) 0.0072(8)
C14 0.0541(12) 0.0420(11) 0.0593(12) 0.0019(9) 0.0104(10) -0.0013(9)
C15 0.0828(17) 0.0384(12) 0.0738(16) 0.0014(11) 0.0226(13) 0.0036(11)
C16 0.0933(19) 0.0510(14) 0.0740(16) 0.0150(12) 0.0266(14) 0.0304(13)
C17 0.0586(14) 0.0826(19) 0.0707(16) 0.0070(14) -0.0035(12) 0.0291(13)
C18 0.0544(12) 0.0573(13) 0.0536(12) -0.0016(10) -0.0038(10) 0.0080(10)
C19 0.0412(10) 0.0320(9) 0.0351(9) -0.0009(7) 0.0029(7) 0.0016(7)
C20 0.0418(10) 0.0431(11) 0.0455(11) 0.0027(8) 0.0081(8) 0.0023(8)
C21 0.0571(12) 0.0520(12) 0.0471(11) 0.0056(9) 0.0142(9) 0.0014(10)
C22 0.0684(15) 0.0630(14) 0.0629(14) 0.0112(11) 0.0255(11) -0.0017(12)
B3 0.0596(14) 0.0436(12) 0.0422(12) -0.0061(10) 0.0073(10) 0.0088(11)
B4 0.0763(18) 0.0692(18) 0.0622(16) 0.0088(14) 0.0318(14) 0.0285(15)
B5 0.0457(14) 0.0700(18) 0.098(2) 0.0267(16) 0.0270(14) 0.0084(12)
B6 0.0416(12) 0.0473(13) 0.0687(16) 0.0029(12) 0.0026(11) -0.0073(10)
B7 0.0545(13) 0.0366(11) 0.0510(13) 0.0065(10) 0.0034(10) 0.0092(10)
B8 0.0734(18) 0.0537(15) 0.0680(17) 0.0008(13) 0.0164(14) 0.0250(13)
B9 0.0582(16) 0.079(2) 0.102(2) 0.0240(18) 0.0325(16) 0.0284(15)
B10 0.0388(13) 0.0722(18) 0.101(2) 0.0132(17) -0.0013(13) 0.0002(12)
B11 0.0447(12) 0.0553(14) 0.0493(13) 0.0043(11) -0.0076(10) 0.0010(10)
B12 0.0513(14) 0.0615(16) 0.0770(18) 0.0174(14) 0.0007(13) 0.0167(12)

loop_
_atom_type_symbol
_atom_type_description
_atom_type_scat_dispersion_real
_atom_type_scat_dispersion_imag
_atom_type_scat_source
C C 0.0033 0.0016 'International Tables Vol C Tables 4.2.6.8 and 6.1.1.4'
H H 0.0000 0.0000 'International Tables Vol C Tables 4.2.6.8 and 6.1.1.4'
B B 0.0013 0.0007 'International Tables Vol C Tables 4.2.6.8 and 6.1.1.4'

loop_
_geom_angle_atom_site_label_1
_geom_angle_atom_site_label_2
_geom_angle_atom_site_label_3
_geom_angle
_geom_angle_site_symmetry_1
_geom_angle_site_symmetry_3
_geom_angle_publ_flag
C11 C1 C2 107.43(15) . . ?
C11 C1 B5 128.13(18) . . ?
C2 C1 B5 111.79(17) . . ?
C11 C1 B4 128.99(19) . . ?
C2 C1 B4 111.58(16) . . ?
B5 C1 B4 62.81(18) . . ?
C11 C1 B3 113.86(17) . . ?
C2 C1 B3 61.41(12) . . ?
B5 C1 B3 114.16(17) . . ?
B4 C1 B3 62.30(15) . . ?
C11 C1 B6 112.79(17) . . ?
C2 C1 B6 61.51(12) . . ?
B5 C1 B6 62.45(16) . . ?
B4 C1 B6 114.14(18) . . ?
B3 C1 B6 113.76(16) . . ?
C19 C2 C1 106.73(14) . . ?
C19 C2 B11 128.71(16) . . ?
C1 C2 B11 111.28(15) . . ?
C19 C2 B3 114.00(14) . . ?
C1 C2 B3 61.64(13) . . ?
B11 C2 B3 113.85(16) . . ?
C19 C2 B7 130.46(16) . . ?
C1 C2 B7 111.15(15) . . ?
B11 C2 B7 62.55(13) . . ?
B3 C2 B7 62.06(13) . . ?
C19 C2 B6 112.02(15) . . ?
C1 C2 B6 61.72(13) . . ?
B11 C2 B6 61.92(13) . . ?
B3 C2 B6 114.13(16) . . ?
B7 C2 B6 113.53(15) . . ?
C1 C11 C12 106.42(15) . . ?
C13 C12 C11 113.64(16) . . ?
C13 C12 C19 112.15(14) . . ?
C11 C12 C19 109.08(14) . . ?
C14 C13 C18 117.80(18) . . ?
C14 C13 C12 121.74(17) . . ?
C18 C13 C12 120.43(18) . . ?
C15 C14 C13 121.4(2) . . ?
C16 C15 C14 120.7(2) . . ?
C15 C16 C17 119.6(2) . . ?
C16 C17 C18 120.2(2) . . ?
C13 C18 C17 120.3(2) . . ?
C20 C19 C2 115.22(15) . . ?
C20 C19 C12 111.60(14) . . ?
C2 C19 C12 105.44(14) . . ?
C21 C20 C19 116.05(16) . . ?
C22 C21 C20 112.45(18) . . ?
C2 B3 C1 56.95(11) . . ?
C2 B3 B8 105.47(17) . . ?
C1 B3 B8 105.11(18) . . ?
C2 B3 B7 59.00(12) . . ?
C1 B3 B7 104.98(16) . . ?
B8 B3 B7 60.57(14) . . ?
C2 B3 B4 104.96(18) . . ?
C1 B3 B4 58.53(14) . . ?
B8 B3 B4 60.69(16) . . ?
B7 B3 B4 109.11(18) . . ?
C1 B4 B3 59.17(13) . . ?
C1 B4 B5 58.30(15) . . ?
B3 B4 B5 107.91(19) . . ?
C1 B4 B8 104.51(18) . . ?
B3 B4 B8 59.28(15) . . ?
B5 B4 B8 108.0(2) . . ?
C1 B4 B9 103.7(2) . . ?
B3 B4 B9 107.1(2) . . ?
B5 B4 B9 59.55(19) . . ?
B8 B4 B9 60.13(17) . . ?
C1 B5 B9 105.1(2) . . ?
C1 B5 B6 59.52(13) . . ?
B9 B5 B6 106.7(2) . . ?
C1 B5 B4 58.89(15) . . ?
B9 B5 B4 60.72(19) . . ?
B6 B5 B4 108.57(18) . . ?
C1 B5 B10 104.59(18) . . ?
B9 B5 B10 59.43(19) . . ?
B6 B5 B10 58.72(16) . . ?
B4 B5 B10 108.2(2) . . ?
C2 B6 C1 56.78(12) . . ?
C2 B6 B10 105.71(18) . . ?
C1 B6 B10 105.3(2) . . ?
C2 B6 B11 58.72(12) . . ?
C1 B6 B11 104.75(17) . . ?
B10 B6 B11 61.11(16) . . ?
C2 B6 B5 104.42(18) . . ?
C1 B6 B5 58.03(15) . . ?
B10 B6 B5 61.12(17) . . ?
B11 B6 B5 109.43(19) . . ?
C2 B7 B3 58.94(12) . . ?
C2 B7 B12 104.14(17) . . ?
B3 B7 B12 107.37(18) . . ?
C2 B7 B11 58.52(12) . . ?
B3 B7 B11 107.98(17) . . ?
B12 B7 B11 59.81(15) . . ?
C2 B7 B8 104.55(17) . . ?
B3 B7 B8 59.44(14) . . ?
B12 B7 B8 60.16(16) . . ?
B11 B7 B8 108.16(19) . . ?
B3 B8 B7 60.00(13) . . ?
B3 B8 B12 107.54(18) . . ?
B7 B8 B12 59.82(15) . . ?
B3 B8 B4 60.03(15) . . ?
B7 B8 B4 108.13(18) . . ?
B12 B8 B4 107.7(2) . . ?
B3 B8 B9 107.70(19) . . ?
B7 B8 B9 107.5(2) . . ?
B12 B8 B9 59.42(18) . . ?
B4 B8 B9 60.13(18) . . ?
B10 B9 B5 60.84(19) . . ?
B10 B9 B12 60.16(18) . . ?
B5 B9 B12 108.5(2) . . ?
B10 B9 B8 108.4(2) . . ?
B5 B9 B8 107.79(19) . . ?
B12 B9 B8 60.00(17) . . ?
B10 B9 B4 108.58(19) . . ?
B5 B9 B4 59.74(18) . . ?
B12 B9 B4 107.9(2) . . ?
B8 B9 B4 59.73(17) . . ?
B6 B10 B9 108.1(2) . . ?
B6 B10 B12 107.75(18) . . ?
B9 B10 B12 60.08(19) . . ?
B6 B10 B11 59.92(14) . . ?
B9 B10 B11 107.9(2) . . ?
B12 B10 B11 59.74(15) . . ?
B6 B10 B5 60.16(15) . . ?
B9 B10 B5 59.73(19) . . ?
B12 B10 B5 107.5(2) . . ?
B11 B10 B5 107.74(18) . . ?
C2 B11 B6 59.36(12) . . ?
C2 B11 B12 104.61(17) . . ?
B6 B11 B12 107.03(19) . . ?
C2 B11 B7 58.93(12) . . ?
B6 B11 B7 108.48(17) . . ?
B12 B11 B7 60.01(15) . . ?
C2 B11 B10 104.56(18) . . ?
B6 B11 B10 58.98(15) . . ?
B12 B11 B10 59.77(17) . . ?
B7 B11 B10 108.0(2) . . ?
B9 B12 B11 108.29(19) . . ?
B9 B12 B10 59.76(19) . . ?
B11 B12 B10 60.49(16) . . ?
B9 B12 B7 108.55(19) . . ?
B11 B12 B7 60.18(14) . . ?
B10 B12 B7 108.72(18) . . ?
B9 B12 B8 60.57(19) . . ?
B11 B12 B8 108.35(17) . . ?
B10 B12 B8 108.5(2) . . ?
B7 B12 B8 60.03(15) . . ?

loop_
_geom_bond_atom_site_label_1
_geom_bond_atom_site_label_2
_geom_bond_distance
_geom_bond_site_symmetry_2
_geom_bond_publ_flag
C1 C11 1.511(3) . ?
C1 C2 1.636(3) . ?
C1 B5 1.695(3) . ?
C1 B4 1.705(3) . ?
C1 B3 1.717(3) . ?
C1 B6 1.722(3) . ?
C2 C19 1.533(2) . ?
C2 B11 1.707(3) . ?
C2 B3 1.713(3) . ?
C2 B7 1.714(3) . ?
C2 B6 1.718(3) . ?
C11 C12 1.543(3) . ?
C12 C13 1.508(2) . ?
C12 C19 1.562(2) . ?
C13 C14 1.383(3) . ?
C13 C18 1.384(3) . ?
C14 C15 1.366(3) . ?
C15 C16 1.356(4) . ?
C16 C17 1.369(4) . ?
C17 C18 1.392(3) . ?
C19 C20 1.524(3) . ?
C20 C21 1.522(3) . ?
C21 C22 1.501(3) . ?
B3 B8 1.757(3) . ?
B3 B7 1.767(3) . ?
B3 B4 1.770(4) . ?
B4 B5 1.772(5) . ?
B4 B8 1.782(4) . ?
B4 B9 1.789(5) . ?
B5 B9 1.768(4) . ?
B5 B6 1.771(4) . ?
B5 B10 1.788(5) . ?
B6 B10 1.745(4) . ?
B6 B11 1.762(4) . ?
B7 B12 1.773(4) . ?
B7 B11 1.776(3) . ?
B7 B8 1.777(4) . ?
B8 B12 1.779(4) . ?
B8 B9 1.789(5) . ?
B9 B10 1.763(5) . ?
B9 B12 1.769(4) . ?
B10 B12 1.770(4) . ?
B10 B11 1.783(4) . ?
B11 B12 1.770(4) . ?
